data_1508632
loop_
_publ_author_name
'Wakabayashi, Ryota'
'Kurahashi, Takuya'
'Matsubara, Seijiro'

_publ_section_title
;
 Cobalt(III) porphyrin catalyzed aza-Diels-Alder reaction.
;
_journal_issue 18
_journal_name_full 'Organic letters'
_journal_page_first 4794
_journal_page_last 4797
_journal_paper_doi 10.1021/ol3020946
_journal_volume 14
_journal_year 2012
_chemical_formula_sum 'C34 H30 Cl3 N O2 S'
_chemical_formula_weight 623.00
_chemical_name_systematic
; 
 ? 
;
_space_group_IT_number 2
_symmetry_cell_setting triclinic
_symmetry_space_group_name_Hall '-P 1'
_symmetry_space_group_name_H-M 'P -1'
_atom_sites_solution_hydrogens geom
_atom_sites_solution_primary direct
_atom_sites_solution_secondary difmap
_audit_creation_method SHELXL-97
_cell_angle_alpha 72.785(3)
_cell_angle_beta 75.236(3)
_cell_angle_gamma 79.948(3)
_cell_formula_units_Z 2
_cell_length_a 10.6082(17)
_cell_length_b 11.0420(19)
_cell_length_c 14.459(2)
_cell_measurement_reflns_used 1835
_cell_measurement_temperature 298(2)
_cell_measurement_theta_max 21.06
_cell_measurement_theta_min 2.52
_cell_volume 1555.3(4)
_computing_cell_refinement 'Bruker SMART'
_computing_data_collection 'Bruker SMART'
_computing_data_reduction 'Bruker SAINT'
_computing_molecular_graphics 'Bruker SHELXTL'
_computing_publication_material 'Bruker SHELXTL'
_computing_structure_refinement 'SHELXL-97 (Sheldrick, 1997)'
_computing_structure_solution 'SHELXS-97 (Sheldrick, 1990)'
_diffrn_ambient_temperature 298(2)
_diffrn_measured_fraction_theta_full 0.968
_diffrn_measured_fraction_theta_max 0.968
_diffrn_measurement_device_type 'CCD area detector'
_diffrn_measurement_method 'phi and omega scans'
_diffrn_radiation_monochromator graphite
_diffrn_radiation_source 'fine-focus sealed tube'
_diffrn_radiation_type MoK\a
_diffrn_radiation_wavelength 0.71073
_diffrn_reflns_av_R_equivalents 0.0179
_diffrn_reflns_av_sigmaI/netI 0.0425
_diffrn_reflns_limit_h_max 12
_diffrn_reflns_limit_h_min -13
_diffrn_reflns_limit_k_max 14
_diffrn_reflns_limit_k_min -12
_diffrn_reflns_limit_l_max 18
_diffrn_reflns_limit_l_min -13
_diffrn_reflns_number 9537
_diffrn_reflns_theta_full 27.01
_diffrn_reflns_theta_max 27.01
_diffrn_reflns_theta_min 1.51
_exptl_absorpt_coefficient_mu 0.394
_exptl_absorpt_correction_T_max 0.9617
_exptl_absorpt_correction_T_min 0.9617
_exptl_absorpt_correction_type none
_exptl_crystal_colour colorless
_exptl_crystal_density_diffrn 1.330
_exptl_crystal_density_method 'not measured'
_exptl_crystal_description plate
_exptl_crystal_F_000 648
_exptl_crystal_size_max 0.10
_exptl_crystal_size_mid 0.10
_exptl_crystal_size_min 0.10
_refine_diff_density_max 0.783
_refine_diff_density_min -0.374
_refine_diff_density_rms 0.080
_refine_ls_extinction_method none
_refine_ls_goodness_of_fit_ref 1.041
_refine_ls_hydrogen_treatment constr
_refine_ls_matrix_type full
_refine_ls_number_parameters 372
_refine_ls_number_reflns 6581
_refine_ls_number_restraints 0
_refine_ls_restrained_S_all 1.041
_refine_ls_R_factor_all 0.1245
_refine_ls_R_factor_gt 0.0895
_refine_ls_shift/su_max 0.000
_refine_ls_shift/su_mean 0.000
_refine_ls_structure_factor_coef Fsqd
_refine_ls_weighting_details 'calc w=1/[\s^2^(Fo^2^)+(0.1687P)^2^+0.4117P] where P=(Fo^2^+2Fc^2^)/3'
_refine_ls_weighting_scheme calc
_refine_ls_wR_factor_gt 0.2530
_refine_ls_wR_factor_ref 0.2867
_reflns_number_gt 4150
_reflns_number_total 6581
_reflns_threshold_expression >2sigma(I)
_cod_data_source_file ol3020946_si_003.cif
_cod_data_source_block 3bi
_cod_depositor_comments
;
The following automatic conversions were performed:

'_symmetry_cell_setting' value 'Triclinic' changed to 'triclinic'
according to /home/saulius/struct/CIF-dictionaries/cif_core.dic
dictionary named 'cif_core.dic' version 2.4.2 from 2011-04-26.

Automatic conversion script
Id: cif_fix_values 1891 2012-01-12 08:04:46Z andrius 
;
_cod_original_cell_volume 1555.4(4)
_cod_original_sg_symbol_H-M P-1
_cod_database_code 1508632

loop_
_symmetry_equiv_pos_as_xyz
'x, y, z'
'-x, -y, -z'

loop_
_atom_site_label
_atom_site_type_symbol
_atom_site_fract_x
_atom_site_fract_y
_atom_site_fract_z
_atom_site_U_iso_or_equiv
_atom_site_adp_type
_atom_site_occupancy
_atom_site_symmetry_multiplicity
_atom_site_calc_flag
_atom_site_refinement_flags
Cl1 Cl 0.2407(3) 0.7379(4) 0.1533(3) 0.2432(17) Uani 1 1 d .
Cl2 Cl 0.0714(3) 0.9683(2) 0.1340(2) 0.1940(11) Uani 1 1 d .
Cl3 Cl -0.0034(4) 0.7563(3) 0.0995(3) 0.262(2) Uani 1 1 d .
N1 N 0.7547(3) 0.7412(2) 0.4678(2) 0.0510(7) Uani 1 1 d .
O1 O 0.9893(2) 0.6939(3) 0.39960(19) 0.0677(7) Uani 1 1 d .
O2 O 0.9032(3) 0.9090(2) 0.41713(19) 0.0655(7) Uani 1 1 d .
C1 C 0.9452(3) 0.7354(3) 0.5718(3) 0.0499(8) Uani 1 1 d .
C2 C 0.6431(3) 0.8187(3) 0.5165(3) 0.0510(8) Uani 1 1 d .
H2 H 0.6719 0.9021 0.5067 0.061 Uiso 1 1 calc R
C3 C 0.6091(3) 0.7578(3) 0.6277(3) 0.0545(8) Uani 1 1 d .
H3A H 0.6763 0.7706 0.6575 0.065 Uiso 1 1 calc R
H3B H 0.5266 0.7999 0.6562 0.065 Uiso 1 1 calc R
C4 C 0.7359(3) 0.6048(3) 0.4854(3) 0.0559(9) Uani 1 1 d .
H4 H 0.8230 0.5566 0.4813 0.067 Uiso 1 1 calc R
C5 C 0.5190(4) 0.5565(4) 0.7526(3) 0.0623(10) Uani 1 1 d .
C6 C 0.5272(3) 0.8411(3) 0.4660(3) 0.0566(9) Uani 1 1 d .
C7 C 0.5980(3) 0.6166(3) 0.6526(3) 0.0531(8) Uani 1 1 d .
C8 C 0.6580(3) 0.5520(3) 0.5856(3) 0.0582(9) Uani 1 1 d .
H8 H 0.6498 0.4651 0.6039 0.070 Uiso 1 1 calc R
C9 C 0.9626(4) 0.8301(4) 0.6100(3) 0.0594(9) Uani 1 1 d .
H9 H 0.9445 0.9154 0.5775 0.071 Uiso 1 1 calc R
C10 C 0.9685(4) 0.6076(3) 0.6225(3) 0.0649(10) Uani 1 1 d .
H10 H 0.9551 0.5434 0.5976 0.078 Uiso 1 1 calc R
C11 C 0.4105(3) 0.7929(4) 0.5159(3) 0.0674(10) Uani 1 1 d .
H11 H 0.4016 0.7470 0.5821 0.081 Uiso 1 1 calc R
C12 C 0.5384(4) 0.9124(3) 0.3646(3) 0.0616(9) Uani 1 1 d .
C13 C 0.4831(4) 0.4389(4) 0.7747(3) 0.0750(12) Uani 1 1 d .
H13 H 0.5083 0.3936 0.7269 0.090 Uiso 1 1 calc R
C14 C 1.0070(4) 0.7975(5) 0.6968(3) 0.0776(12) Uani 1 1 d .
H14 H 1.0200 0.8618 0.7217 0.093 Uiso 1 1 calc R
C15 C 1.0324(4) 0.6727(5) 0.7472(3) 0.0774(12) Uani 1 1 d .
C16 C 0.6793(4) 0.5878(4) 0.4026(3) 0.0714(11) Uani 1 1 d .
H16A H 0.5902 0.6263 0.4085 0.107 Uiso 1 1 calc R
H16B H 0.6820 0.4986 0.4085 0.107 Uiso 1 1 calc R
H16C H 0.7305 0.6280 0.3392 0.107 Uiso 1 1 calc R
C17 C 0.4290(5) 0.9292(4) 0.3191(4) 0.0727(11) Uani 1 1 d .
C18 C 0.4054(4) 0.3799(4) 0.8721(4) 0.0749(12) Uani 1 1 d .
C19 C 0.3672(4) 0.4527(5) 0.9404(3) 0.0767(12) Uani 1 1 d .
C20 C 0.4768(5) 0.6234(5) 0.8267(3) 0.0806(12) Uani 1 1 d .
H20 H 0.5001 0.7054 0.8127 0.097 Uiso 1 1 calc R
C21 C 1.0105(4) 0.5777(4) 0.7079(3) 0.0764(12) Uani 1 1 d .
H21 H 1.0254 0.4924 0.7415 0.092 Uiso 1 1 calc R
C22 C 0.3133(4) 0.8749(5) 0.3750(4) 0.0850(14) Uani 1 1 d .
H22 H 0.2427 0.8837 0.3455 0.102 Uiso 1 1 calc R
C23 C 0.6525(4) 0.9702(4) 0.3059(3) 0.0727(11) Uani 1 1 d .
H23 H 0.7244 0.9629 0.3337 0.087 Uiso 1 1 calc R
C24 C 0.3045(4) 0.8104(5) 0.4705(4) 0.0812(13) Uani 1 1 d .
H24 H 0.2267 0.7769 0.5070 0.097 Uiso 1 1 calc R
C25 C 0.6579(5) 1.0366(4) 0.2088(4) 0.0881(14) Uani 1 1 d .
H25 H 0.7339 1.0725 0.1711 0.106 Uiso 1 1 calc R
C26 C 0.4386(6) 0.9991(5) 0.2197(4) 0.0876(14) Uani 1 1 d .
H26 H 0.3671 1.0097 0.1908 0.105 Uiso 1 1 calc R
C27 C 0.4026(6) 0.5712(5) 0.9185(4) 0.0963(15) Uani 1 1 d .
H27 H 0.3768 0.6176 0.9657 0.116 Uiso 1 1 calc R
C28 C 0.5484(7) 1.0512(5) 0.1650(4) 0.0962(16) Uani 1 1 d .
H28 H 0.5528 1.0965 0.0990 0.115 Uiso 1 1 calc R
C29 C 0.3708(6) 0.2582(6) 0.8943(5) 0.1120(19) Uani 1 1 d .
H29 H 0.3940 0.2133 0.8461 0.134 Uiso 1 1 calc R
C30 C 0.2619(5) 0.2723(7) 1.0563(5) 0.112(2) Uani 1 1 d .
H30 H 0.2138 0.2332 1.1183 0.134 Uiso 1 1 calc R
C31 C 0.0811(7) 0.8038(6) 0.1645(4) 0.117(2) Uani 1 1 d .
H31 H 0.0382 0.7756 0.2346 0.140 Uiso 1 1 calc R
C32 C 0.2888(5) 0.3924(7) 1.0383(4) 0.1076(19) Uani 1 1 d .
H32 H 0.2586 0.4368 1.0866 0.129 Uiso 1 1 calc R
C33 C 1.0877(6) 0.6364(7) 0.8406(4) 0.122(2) Uani 1 1 d .
H33A H 1.1468 0.6963 0.8346 0.183 Uiso 1 1 calc R
H33B H 1.1338 0.5523 0.8487 0.183 Uiso 1 1 calc R
H33C H 1.0171 0.6379 0.8972 0.183 Uiso 1 1 calc R
C34 C 0.3037(6) 0.2045(7) 0.9850(5) 0.121(2) Uani 1 1 d .
H34 H 0.2849 0.1208 1.0005 0.145 Uiso 1 1 calc R
S1 S 0.90306(8) 0.77478(8) 0.45527(6) 0.0515(3) Uani 1 1 d .

loop_
_atom_site_aniso_label
_atom_site_aniso_U_11
_atom_site_aniso_U_22
_atom_site_aniso_U_33
_atom_site_aniso_U_23
_atom_site_aniso_U_13
_atom_site_aniso_U_12
Cl1 0.172(3) 0.341(5) 0.251(4) -0.164(3) -0.068(2) 0.068(3)
Cl2 0.242(3) 0.1277(17) 0.208(2) -0.0381(16) -0.028(2) -0.0484(17)
Cl3 0.424(5) 0.168(2) 0.259(3) 0.044(2) -0.241(4) -0.125(3)
N1 0.0468(15) 0.0434(14) 0.0643(18) -0.0168(13) -0.0072(13) -0.0111(12)
O1 0.0497(14) 0.0825(18) 0.0691(17) -0.0299(14) 0.0071(12) -0.0145(12)
O2 0.0687(16) 0.0554(15) 0.0694(16) -0.0011(12) -0.0138(13) -0.0269(12)
C1 0.0377(16) 0.0477(18) 0.061(2) -0.0122(15) -0.0036(14) -0.0089(13)
C2 0.0470(17) 0.0438(17) 0.061(2) -0.0159(15) -0.0051(15) -0.0082(14)
C3 0.0460(17) 0.060(2) 0.060(2) -0.0235(16) -0.0061(15) -0.0077(15)
C4 0.0522(19) 0.0438(18) 0.073(2) -0.0232(16) -0.0038(17) -0.0114(14)
C5 0.054(2) 0.069(2) 0.065(2) -0.0052(18) -0.0260(18) -0.0128(17)
C6 0.0528(19) 0.0461(18) 0.069(2) -0.0181(16) -0.0115(17) 0.0010(15)
C7 0.0450(17) 0.057(2) 0.058(2) -0.0106(16) -0.0125(16) -0.0110(15)
C8 0.056(2) 0.0427(18) 0.074(2) -0.0121(17) -0.0106(18) -0.0129(15)
C9 0.063(2) 0.053(2) 0.063(2) -0.0149(17) -0.0089(18) -0.0151(16)
C10 0.063(2) 0.049(2) 0.081(3) -0.0154(18) -0.017(2) -0.0010(17)
C11 0.0454(19) 0.072(2) 0.079(3) -0.018(2) -0.0092(18) -0.0017(17)
C12 0.064(2) 0.0494(19) 0.071(2) -0.0207(17) -0.0180(19) 0.0071(17)
C13 0.087(3) 0.081(3) 0.060(2) -0.011(2) -0.016(2) -0.027(2)
C14 0.077(3) 0.087(3) 0.075(3) -0.028(2) -0.011(2) -0.023(2)
C15 0.057(2) 0.100(3) 0.069(3) -0.014(2) -0.013(2) -0.008(2)
C16 0.071(2) 0.075(3) 0.081(3) -0.038(2) -0.011(2) -0.019(2)
C17 0.081(3) 0.061(2) 0.087(3) -0.032(2) -0.036(2) 0.013(2)
C18 0.064(2) 0.070(3) 0.090(3) -0.010(2) -0.022(2) -0.016(2)
C19 0.069(3) 0.088(3) 0.069(3) -0.015(2) -0.023(2) 0.005(2)
C20 0.093(3) 0.080(3) 0.062(3) -0.018(2) -0.005(2) -0.011(2)
C21 0.068(3) 0.063(2) 0.086(3) -0.004(2) -0.021(2) 0.005(2)
C22 0.064(3) 0.089(3) 0.111(4) -0.030(3) -0.037(3) 0.003(2)
C23 0.073(3) 0.057(2) 0.080(3) -0.007(2) -0.020(2) 0.0004(19)
C24 0.051(2) 0.091(3) 0.101(4) -0.027(3) -0.017(2) -0.006(2)
C25 0.102(4) 0.069(3) 0.078(3) -0.007(2) -0.011(3) -0.002(2)
C26 0.104(4) 0.074(3) 0.093(4) -0.023(3) -0.046(3) 0.008(3)
C27 0.119(4) 0.097(4) 0.072(3) -0.027(3) -0.020(3) -0.002(3)
C28 0.140(5) 0.071(3) 0.078(3) -0.011(2) -0.044(3) 0.003(3)
C29 0.123(5) 0.099(4) 0.102(4) -0.009(3) -0.005(4) -0.042(3)
C30 0.082(3) 0.135(5) 0.081(4) 0.020(4) -0.010(3) -0.010(3)
C31 0.149(6) 0.121(5) 0.071(3) -0.009(3) -0.010(3) -0.041(4)
C32 0.095(4) 0.128(5) 0.074(3) 0.007(3) -0.012(3) -0.014(3)
C33 0.102(4) 0.164(6) 0.100(4) -0.018(4) -0.047(3) -0.007(4)
C34 0.110(4) 0.113(5) 0.103(5) 0.009(4) 0.005(4) -0.019(4)
S1 0.0456(5) 0.0498(5) 0.0567(5) -0.0127(4) -0.0020(4) -0.0147(4)

loop_
_atom_type_symbol
_atom_type_description
_atom_type_scat_dispersion_real
_atom_type_scat_dispersion_imag
_atom_type_scat_source
C C 0.0033 0.0016 'International Tables Vol C Tables 4.2.6.8 and 6.1.1.4'
H H 0.0000 0.0000 'International Tables Vol C Tables 4.2.6.8 and 6.1.1.4'
N N 0.0061 0.0033 'International Tables Vol C Tables 4.2.6.8 and 6.1.1.4'
O O 0.0106 0.0060 'International Tables Vol C Tables 4.2.6.8 and 6.1.1.4'
S S 0.1246 0.1234 'International Tables Vol C Tables 4.2.6.8 and 6.1.1.4'
Cl Cl 0.1484 0.1585 'International Tables Vol C Tables 4.2.6.8 and 6.1.1.4'

loop_
_geom_angle_atom_site_label_1
_geom_angle_atom_site_label_2
_geom_angle_atom_site_label_3
_geom_angle
C2 N1 C4 115.5(2)
C2 N1 S1 118.2(2)
C4 N1 S1 117.5(2)
C9 C1 C10 119.9(4)
C9 C1 S1 120.1(3)
C10 C1 S1 119.8(3)
N1 C2 C3 110.3(3)
N1 C2 C6 110.2(3)
C3 C2 C6 113.8(3)
N1 C2 H2 107.4
C3 C2 H2 107.4
C6 C2 H2 107.4
C7 C3 C2 112.7(3)
C7 C3 H3A 109.1
C2 C3 H3A 109.1
C7 C3 H3B 109.1
C2 C3 H3B 109.1
H3A C3 H3B 107.8
C8 C4 N1 112.2(3)
C8 C4 C16 112.9(3)
N1 C4 C16 110.5(3)
C8 C4 H4 106.9
N1 C4 H4 106.9
C16 C4 H4 106.9
C13 C5 C20 117.5(4)
C13 C5 C7 121.5(4)
C20 C5 C7 120.9(4)
C11 C6 C12 118.0(4)
C11 C6 C2 121.4(3)
C12 C6 C2 120.5(3)
C8 C7 C5 123.5(3)
C8 C7 C3 119.2(3)
C5 C7 C3 117.3(3)
C7 C8 C4 126.5(3)
C7 C8 H8 116.7
C4 C8 H8 116.7
C1 C9 C14 119.5(4)
C1 C9 H9 120.3
C14 C9 H9 120.3
C21 C10 C1 119.7(4)
C21 C10 H10 120.2
C1 C10 H10 120.2
C6 C11 C24 122.2(4)
C6 C11 H11 118.9
C24 C11 H11 118.9
C23 C12 C6 123.4(4)
C23 C12 C17 117.5(4)
C6 C12 C17 119.1(4)
C5 C13 C18 121.8(4)
C5 C13 H13 119.1
C18 C13 H13 119.1
C15 C14 C9 121.6(4)
C15 C14 H14 119.2
C9 C14 H14 119.2
C14 C15 C21 117.7(4)
C14 C15 C33 121.7(5)
C21 C15 C33 120.5(5)
C4 C16 H16A 109.5
C4 C16 H16B 109.5
H16A C16 H16B 109.5
C4 C16 H16C 109.5
H16A C16 H16C 109.5
H16B C16 H16C 109.5
C26 C17 C22 120.9(4)
C26 C17 C12 119.7(5)
C22 C17 C12 119.4(4)
C29 C18 C19 121.9(5)
C29 C18 C13 121.2(5)
C19 C18 C13 116.9(4)
C27 C19 C18 121.5(4)
C27 C19 C32 121.9(5)
C18 C19 C32 116.5(5)
C27 C20 C5 122.1(5)
C27 C20 H20 118.9
C5 C20 H20 118.9
C10 C21 C15 121.5(4)
C10 C21 H21 119.2
C15 C21 H21 119.2
C24 C22 C17 120.3(4)
C24 C22 H22 119.8
C17 C22 H22 119.8
C25 C23 C12 120.8(4)
C25 C23 H23 119.6
C12 C23 H23 119.6
C22 C24 C11 121.0(4)
C22 C24 H24 119.5
C11 C24 H24 119.5
C23 C25 C28 120.7(5)
C23 C25 H25 119.6
C28 C25 H25 119.6
C28 C26 C17 121.8(5)
C28 C26 H26 119.1
C17 C26 H26 119.1
C19 C27 C20 120.1(5)
C19 C27 H27 120.0
C20 C27 H27 120.0
C26 C28 C25 119.5(5)
C26 C28 H28 120.2
C25 C28 H28 120.2
C34 C29 C18 120.1(6)
C34 C29 H29 120.0
C18 C29 H29 120.0
C32 C30 C34 121.9(6)
C32 C30 H30 119.0
C34 C30 H30 119.0
Cl3 C31 Cl1 113.9(4)
Cl3 C31 Cl2 110.7(4)
Cl1 C31 Cl2 110.9(4)
Cl3 C31 H31 107.0
Cl1 C31 H31 107.0
Cl2 C31 H31 107.0
C30 C32 C19 118.7(6)
C30 C32 H32 120.7
C19 C32 H32 120.7
C15 C33 H33A 109.5
C15 C33 H33B 109.5
H33A C33 H33B 109.5
C15 C33 H33C 109.5
H33A C33 H33C 109.5
H33B C33 H33C 109.5
C29 C34 C30 120.9(7)
C29 C34 H34 119.6
C30 C34 H34 119.6
O2 S1 O1 118.77(16)
O2 S1 N1 107.49(15)
O1 S1 N1 106.50(15)
O2 S1 C1 106.48(16)
O1 S1 C1 107.02(16)
N1 S1 C1 110.52(15)

loop_
_geom_bond_atom_site_label_1
_geom_bond_atom_site_label_2
_geom_bond_distance
Cl1 C31 1.710(8)
Cl2 C31 1.729(7)
Cl3 C31 1.688(7)
N1 C2 1.485(4)
N1 C4 1.492(4)
N1 S1 1.633(3)
O1 S1 1.430(3)
O2 S1 1.420(2)
C1 C9 1.376(5)
C1 C10 1.395(5)
C1 S1 1.763(4)
C2 C3 1.523(5)
C2 C6 1.533(5)
C2 H2 0.9800
C3 C7 1.511(5)
C3 H3A 0.9700
C3 H3B 0.9700
C4 C8 1.476(5)
C4 C16 1.539(5)
C4 H4 0.9800
C5 C13 1.341(5)
C5 C20 1.414(6)
C5 C7 1.497(5)
C6 C11 1.372(5)
C6 C12 1.430(5)
C7 C8 1.337(5)
C8 H8 0.9300
C9 C14 1.379(6)
C9 H9 0.9300
C10 C21 1.348(6)
C10 H10 0.9300
C11 C24 1.400(6)
C11 H11 0.9300
C12 C23 1.421(6)
C12 C17 1.434(6)
C13 C18 1.463(6)
C13 H13 0.9300
C14 C15 1.371(7)
C14 H14 0.9300
C15 C21 1.408(7)
C15 C33 1.526(7)
C16 H16A 0.9600
C16 H16B 0.9600
C16 H16C 0.9600
C17 C26 1.403(6)
C17 C22 1.408(6)
C18 C29 1.379(7)
C18 C19 1.391(7)
C19 C27 1.349(7)
C19 C32 1.475(7)
C20 C27 1.374(7)
C20 H20 0.9300
C21 H21 0.9300
C22 C24 1.341(7)
C22 H22 0.9300
C23 C25 1.369(6)
C23 H23 0.9300
C24 H24 0.9300
C25 C28 1.423(8)
C25 H25 0.9300
C26 C28 1.345(7)
C26 H26 0.9300
C27 H27 0.9300
C28 H28 0.9300
C29 C34 1.337(8)
C29 H29 0.9300
C30 C32 1.341(9)
C30 C34 1.388(10)
C30 H30 0.9300
C31 H31 0.9800
C32 H32 0.9300
C33 H33A 0.9600
C33 H33B 0.9600
C33 H33C 0.9600
C34 H34 0.9300
